data_7024851
loop_
_publ_author_name
'Chandrasekhar, Vadapalli'
'Thirumoorthi, Ramalingam'

_publ_section_title
;
 Coordination polymers containing ferrocene backbone. Synthesis, structure
 and electrochemistry.
;
_journal_issue 10
_journal_name_full 'Dalton transactions (Cambridge, England : 2003)'
_journal_page_first 2684
_journal_page_last 2691
_journal_paper_doi 10.1039/b922044e
_journal_volume 39
_journal_year 2010
_chemical_formula_moiety 'C61 H52 Fe N2 O4 Sn2, C H2 Cl2'
_chemical_formula_sum 'C62 H54 Cl2 Fe N2 O4 Sn2'
_chemical_formula_weight 1255.20
_chemical_name_systematic
;
?
;
_space_group_IT_number 2
_symmetry_cell_setting triclinic
_symmetry_space_group_name_Hall '-P 1'
_symmetry_space_group_name_H-M 'P -1'
_atom_sites_solution_hydrogens geom
_atom_sites_solution_primary direct
_atom_sites_solution_secondary difmap
_cell_angle_alpha 81.910(2)
_cell_angle_beta 81.559(2)
_cell_angle_gamma 72.000(2)
_cell_formula_units_Z 2
_cell_length_a 10.2811(9)
_cell_length_b 14.0206(12)
_cell_length_c 20.0124(17)
_cell_measurement_reflns_used 4220
_cell_measurement_temperature 153(2)
_cell_measurement_theta_max 25.94
_cell_measurement_theta_min 2.26
_cell_volume 2699.8(4)
_computing_cell_refinement 'Bruker SMART'
_computing_data_collection 'Bruker SMART'
_computing_data_reduction 'Bruker SAINT'
_computing_structure_refinement 'SHELXL-97 (Sheldrick, 1997)'
_computing_structure_solution 'SHELXS-97 (Sheldrick, 1990)'
_diffrn_ambient_temperature 153(2)
_diffrn_measured_fraction_theta_full 0.970
_diffrn_measured_fraction_theta_max 0.970
_diffrn_measurement_device_type 'CCD area detector'
_diffrn_measurement_method 'phi and omega scans'
_diffrn_radiation_monochromator graphite
_diffrn_radiation_source 'fine-focus sealed tube'
_diffrn_radiation_type MoK\a
_diffrn_radiation_wavelength 0.71073
_diffrn_reflns_av_R_equivalents 0.0294
_diffrn_reflns_av_sigmaI/netI 0.0645
_diffrn_reflns_limit_h_max 12
_diffrn_reflns_limit_h_min -13
_diffrn_reflns_limit_k_max 17
_diffrn_reflns_limit_k_min -14
_diffrn_reflns_limit_l_max 25
_diffrn_reflns_limit_l_min -23
_diffrn_reflns_number 16436
_diffrn_reflns_theta_full 27.00
_diffrn_reflns_theta_max 27.00
_diffrn_reflns_theta_min 2.07
_exptl_absorpt_coefficient_mu 1.332
_exptl_absorpt_correction_T_max 0.7765
_exptl_absorpt_correction_T_min 0.6907
_exptl_absorpt_correction_type empirical
_exptl_absorpt_process_details SADABS
_exptl_crystal_colour orange
_exptl_crystal_density_diffrn 1.544
_exptl_crystal_density_method 'not measured'
_exptl_crystal_description block
_exptl_crystal_F_000 1264
_exptl_crystal_size_max 0.30
_exptl_crystal_size_mid 0.20
_exptl_crystal_size_min 0.20
_refine_diff_density_max 1.439
_refine_diff_density_min -0.993
_refine_diff_density_rms 0.163
_refine_ls_extinction_method none
_refine_ls_goodness_of_fit_ref 1.108
_refine_ls_hydrogen_treatment riding
_refine_ls_matrix_type full
_refine_ls_number_parameters 658
_refine_ls_number_reflns 11416
_refine_ls_number_restraints 0
_refine_ls_restrained_S_all 1.108
_refine_ls_R_factor_all 0.0708
_refine_ls_R_factor_gt 0.0498
_refine_ls_shift/su_max 0.001
_refine_ls_shift/su_mean 0.000
_refine_ls_structure_factor_coef Fsqd
_refine_ls_weighting_details 'calc w=1/[\s^2^(Fo^2^)+(0.0486P)^2^+10.3060P] where P=(Fo^2^+2Fc^2^)/3'
_refine_ls_weighting_scheme calc
_refine_ls_wR_factor_gt 0.1108
_refine_ls_wR_factor_ref 0.1467
_reflns_number_gt 8703
_reflns_number_total 11416
_reflns_threshold_expression >2sigma(I)
_cod_data_source_file b922044e.txt
_cod_data_source_block compound5
_cod_depositor_comments
;
The following automatic conversions were performed:

'_symmetry_cell_setting' value 'Triclinic' changed to 'triclinic'
according to /home/saulius/struct/CIF-dictionaries/cif_core.dic
dictionary named 'cif_core.dic' version 2.4.2 from 2011-04-26.

Automatic conversion script
Id: cif_fix_values 1891 2012-01-12 08:04:46Z andrius 
;
_cod_original_sg_symbol_H-M 'P-1 '
_cod_database_code 7024851

loop_
_symmetry_equiv_pos_as_xyz
'x, y, z'
'-x, -y, -z'

loop_
_atom_site_label
_atom_site_type_symbol
_atom_site_fract_x
_atom_site_fract_y
_atom_site_fract_z
_atom_site_U_iso_or_equiv
_atom_site_adp_type
_atom_site_occupancy
_atom_site_symmetry_multiplicity
_atom_site_calc_flag
_atom_site_refinement_flags
Sn1 Sn 0.89567(4) 0.24744(3) 0.083808(18) 0.02037(11) Uani 1 1 d .
Sn2 Sn 0.88791(4) 0.79946(3) 0.431403(18) 0.02258(11) Uani 1 1 d .
Fe1 Fe 0.86875(9) 0.51693(6) 0.26366(4) 0.0275(2) Uani 1 1 d .
Cl1 Cl 0.6562(2) 0.6707(2) 0.81984(12) 0.0838(9) Uani 1 1 d .
Cl2 Cl 0.6460(3) 0.49113(19) 0.76563(16) 0.0996(10) Uani 1 1 d .
O1 O 0.9498(4) 0.2888(3) 0.17226(18) 0.0245(8) Uani 1 1 d .
O2 O 0.7248(4) 0.3266(3) 0.2066(2) 0.0290(9) Uani 1 1 d .
O3 O 0.9135(4) 0.7229(3) 0.34480(19) 0.0290(9) Uani 1 1 d .
O4 O 0.6846(4) 0.7650(3) 0.3442(2) 0.0356(10) Uani 1 1 d .
N1 N 0.8506(5) -0.1040(4) -0.4584(2) 0.0270(11) Uani 1 1 d .
N2 N 0.8317(5) 0.1984(3) -0.0248(2) 0.0229(10) Uani 1 1 d .
C1 C 0.7898(7) -0.0051(4) -0.4625(3) 0.0295(13) Uani 1 1 d .
H1 H 0.7936 0.0313 -0.5049 0.035 Uiso 1 1 calc R
C2 C 0.7219(6) 0.0466(4) -0.4082(3) 0.0288(13) Uani 1 1 d .
H2 H 0.6801 0.1157 -0.4147 0.035 Uiso 1 1 calc R
C3 C 0.7157(6) -0.0042(5) -0.3437(3) 0.0267(12) Uani 1 1 d .
C4 C 0.7842(6) -0.1065(4) -0.3382(3) 0.0257(12) Uani 1 1 d .
H4 H 0.7873 -0.1438 -0.2959 0.031 Uiso 1 1 calc R
C5 C 0.8478(6) -0.1527(4) -0.3958(3) 0.0281(13) Uani 1 1 d .
H5 H 0.8913 -0.2218 -0.3909 0.034 Uiso 1 1 calc R
C6 C 0.6338(6) 0.0496(5) -0.2846(3) 0.0294(13) Uani 1 1 d .
H6A H 0.5768 0.0097 -0.2598 0.035 Uiso 1 1 calc R
H6B H 0.5730 0.1135 -0.3017 0.035 Uiso 1 1 calc R
C7 C 0.7216(6) 0.0699(4) -0.2349(3) 0.0239(12) Uani 1 1 d .
H7A H 0.7811 0.0064 -0.2165 0.029 Uiso 1 1 calc R
H7B H 0.7794 0.1095 -0.2593 0.029 Uiso 1 1 calc R
C8 C 0.6301(6) 0.1267(5) -0.1766(3) 0.0301(13) Uani 1 1 d .
H8A H 0.5701 0.1894 -0.1958 0.036 Uiso 1 1 calc R
H8B H 0.5722 0.0866 -0.1531 0.036 Uiso 1 1 calc R
C9 C 0.7058(6) 0.1502(4) -0.1258(3) 0.0245(12) Uani 1 1 d .
C10 C 0.7227(7) 0.2447(5) -0.1276(3) 0.0359(15) Uani 1 1 d .
H10 H 0.6922 0.2941 -0.1626 0.043 Uiso 1 1 calc R
C11 C 0.7856(7) 0.2651(4) -0.0765(3) 0.0302(13) Uani 1 1 d .
H11 H 0.7959 0.3291 -0.0787 0.036 Uiso 1 1 calc R
C12 C 0.8200(6) 0.1055(4) -0.0243(3) 0.0238(12) Uani 1 1 d .
H12 H 0.8548 0.0567 0.0103 0.029 Uiso 1 1 calc R
C13 C 0.7586(5) 0.0793(4) -0.0728(3) 0.0214(11) Uani 1 1 d .
H13 H 0.7523 0.0141 -0.0702 0.026 Uiso 1 1 calc R
C14 C 1.1083(5) 0.2021(4) 0.0449(3) 0.0204(11) Uani 1 1 d .
C15 C 1.2081(6) 0.1861(4) 0.0886(3) 0.0273(12) Uani 1 1 d .
H15 H 1.1824 0.1975 0.1340 0.033 Uiso 1 1 calc R
C16 C 1.3454(6) 0.1533(4) 0.0641(3) 0.0283(13) Uani 1 1 d .
H16 H 1.4109 0.1432 0.0939 0.034 Uiso 1 1 calc R
C17 C 1.3891(7) 0.1350(5) -0.0012(4) 0.0416(16) Uani 1 1 d .
H17 H 1.4825 0.1120 -0.0158 0.050 Uiso 1 1 calc R
C18 C 1.2927(7) 0.1511(6) -0.0456(4) 0.0432(17) Uani 1 1 d .
H18 H 1.3212 0.1401 -0.0909 0.052 Uiso 1 1 calc R
C19 C 1.1544(6) 0.1833(5) -0.0237(3) 0.0320(14) Uani 1 1 d .
H19 H 1.0904 0.1928 -0.0543 0.038 Uiso 1 1 calc R
C20 C 0.7831(6) 0.3955(4) 0.0494(3) 0.0266(12) Uani 1 1 d .
C21 C 0.8487(7) 0.4561(4) 0.0063(3) 0.0322(14) Uani 1 1 d .
H21 H 0.9410 0.4299 -0.0095 0.039 Uiso 1 1 calc R
C22 C 0.7792(8) 0.5561(5) -0.0141(4) 0.0472(19) Uani 1 1 d .
H22 H 0.8247 0.5959 -0.0435 0.057 Uiso 1 1 calc R
C23 C 0.6415(9) 0.5958(5) 0.0098(4) 0.050(2) Uani 1 1 d .
H23 H 0.5948 0.6625 -0.0033 0.060 Uiso 1 1 calc R
C24 C 0.5747(8) 0.5365(5) 0.0526(4) 0.0453(18) Uani 1 1 d .
H24 H 0.4826 0.5634 0.0685 0.054 Uiso 1 1 calc R
C25 C 0.6425(6) 0.4375(5) 0.0724(3) 0.0311(13) Uani 1 1 d .
H25 H 0.5955 0.3979 0.1010 0.037 Uiso 1 1 calc R
C26 C 0.8232(6) 0.1258(4) 0.1320(2) 0.0195(11) Uani 1 1 d .
C27 C 0.6888(6) 0.1262(5) 0.1396(3) 0.0342(14) Uani 1 1 d .
H27 H 0.6224 0.1831 0.1231 0.041 Uiso 1 1 calc R
C28 C 0.6501(7) 0.0447(5) 0.1708(4) 0.0431(17) Uani 1 1 d .
H28 H 0.5582 0.0467 0.1744 0.052 Uiso 1 1 calc R
C29 C 0.7440(8) -0.0402(5) 0.1971(3) 0.0385(16) Uani 1 1 d .
H29 H 0.7155 -0.0942 0.2195 0.046 Uiso 1 1 calc R
C30 C 0.8803(8) -0.0443(5) 0.1898(3) 0.0389(16) Uani 1 1 d .
H30 H 0.9460 -0.1016 0.2062 0.047 Uiso 1 1 calc R
C31 C 0.9179(7) 0.0391(4) 0.1576(3) 0.0301(13) Uani 1 1 d .
H31 H 1.0101 0.0368 0.1529 0.036 Uiso 1 1 calc R
C32 C 0.8425(6) 0.3262(4) 0.2137(3) 0.0261(12) Uani 1 1 d .
C33 C 0.8668(6) 0.3711(4) 0.2715(3) 0.0266(12) Uani 1 1 d .
C34 C 0.7624(7) 0.4253(4) 0.3192(3) 0.0337(14) Uani 1 1 d .
H34 H 0.6634 0.4349 0.3218 0.040 Uiso 1 1 calc R
C35 C 0.8296(8) 0.4621(5) 0.3623(3) 0.0385(16) Uani 1 1 d .
H35 H 0.7831 0.5035 0.3993 0.046 Uiso 1 1 calc R
C36 C 0.9720(7) 0.4336(4) 0.3428(3) 0.0369(16) Uani 1 1 d .
H36 H 1.0415 0.4499 0.3640 0.044 Uiso 1 1 calc R
C37 C 0.9966(6) 0.3770(4) 0.2859(3) 0.0304(13) Uani 1 1 d .
H37 H 1.0865 0.3469 0.2612 0.036 Uiso 1 1 calc R
C38 C 0.9623(8) 0.6245(5) 0.2243(3) 0.0408(17) Uani 1 1 d .
H38 H 1.0501 0.6281 0.2356 0.049 Uiso 1 1 calc R
C39 C 0.9451(10) 0.5730(5) 0.1713(3) 0.051(2) Uani 1 1 d .
H39 H 1.0184 0.5350 0.1396 0.062 Uiso 1 1 calc R
C40 C 0.8039(9) 0.5876(5) 0.1724(3) 0.049(2) Uani 1 1 d .
H40 H 0.7624 0.5595 0.1419 0.058 Uiso 1 1 calc R
C41 C 0.7308(8) 0.6443(5) 0.2262(3) 0.0403(17) Uani 1 1 d .
H41 H 0.6309 0.6645 0.2383 0.048 Uiso 1 1 calc R
C42 C 0.8300(7) 0.6683(4) 0.2589(3) 0.0312(14) Uani 1 1 d .
C43 C 0.8012(7) 0.7240(4) 0.3204(3) 0.0275(13) Uani 1 1 d .
C44 C 1.1065(6) 0.7501(4) 0.4347(3) 0.0240(12) Uani 1 1 d .
C45 C 1.1644(6) 0.7385(5) 0.4948(3) 0.0318(14) Uani 1 1 d .
H45 H 1.1080 0.7556 0.5347 0.038 Uiso 1 1 calc R
C46 C 1.3057(7) 0.7015(5) 0.4957(4) 0.0420(16) Uani 1 1 d .
H46 H 1.3428 0.6936 0.5365 0.050 Uiso 1 1 calc R
C47 C 1.3925(7) 0.6761(5) 0.4374(4) 0.0387(16) Uani 1 1 d .
H47 H 1.4873 0.6512 0.4381 0.046 Uiso 1 1 calc R
C48 C 1.3347(6) 0.6888(5) 0.3792(4) 0.0402(16) Uani 1 1 d .
H48 H 1.3924 0.6736 0.3394 0.048 Uiso 1 1 calc R
C49 C 1.1931(7) 0.7234(4) 0.3755(3) 0.0328(14) Uani 1 1 d .
H49 H 1.1574 0.7285 0.3346 0.039 Uiso 1 1 calc R
C50 C 0.8039(5) 0.9461(4) 0.3851(2) 0.0190(11) Uani 1 1 d .
C51 C 0.8904(6) 1.0057(4) 0.3611(3) 0.0228(11) Uani 1 1 d .
H51 H 0.9836 0.9797 0.3662 0.027 Uiso 1 1 calc R
C52 C 0.8414(6) 1.1025(4) 0.3300(3) 0.0275(13) Uani 1 1 d .
H52 H 0.9012 1.1407 0.3139 0.033 Uiso 1 1 calc R
C53 C 0.7025(6) 1.1417(4) 0.3230(3) 0.0298(13) Uani 1 1 d .
H53 H 0.6683 1.2070 0.3027 0.036 Uiso 1 1 calc R
C54 C 0.6144(6) 1.0843(4) 0.3458(3) 0.0301(13) Uani 1 1 d .
H54 H 0.5212 1.1105 0.3406 0.036 Uiso 1 1 calc R
C55 C 0.6652(6) 0.9872(4) 0.3768(3) 0.0268(12) Uani 1 1 d .
H55 H 0.6052 0.9489 0.3922 0.032 Uiso 1 1 calc R
C56 C 0.7794(6) 0.7095(4) 0.4971(3) 0.0272(12) Uani 1 1 d .
C57 C 0.6564(6) 0.7492(5) 0.5375(3) 0.0279(12) Uani 1 1 d .
H57 H 0.6182 0.8187 0.5370 0.033 Uiso 1 1 calc R
C58 C 0.5917(6) 0.6860(5) 0.5779(3) 0.0333(14) Uani 1 1 d .
H58 H 0.5104 0.7133 0.6049 0.040 Uiso 1 1 calc R
C59 C 0.6454(7) 0.5823(5) 0.5791(3) 0.0332(14) Uani 1 1 d .
H59 H 0.6001 0.5401 0.6061 0.040 Uiso 1 1 calc R
C60 C 0.7668(7) 0.5426(5) 0.5397(3) 0.0320(13) Uani 1 1 d .
H60 H 0.8045 0.4731 0.5403 0.038 Uiso 1 1 calc R
C61 C 0.8326(6) 0.6060(4) 0.4995(3) 0.0253(12) Uani 1 1 d .
H61 H 0.9149 0.5782 0.4733 0.030 Uiso 1 1 calc R
C62 C 0.5980(7) 0.6211(6) 0.7585(3) 0.0424(16) Uani 1 1 d .
H62A H 0.4984 0.6464 0.7620 0.051 Uiso 1 1 calc R
H62B H 0.6334 0.6452 0.7138 0.051 Uiso 1 1 calc R

loop_
_atom_site_aniso_label
_atom_site_aniso_U_11
_atom_site_aniso_U_22
_atom_site_aniso_U_33
_atom_site_aniso_U_23
_atom_site_aniso_U_13
_atom_site_aniso_U_12
Sn1 0.0217(2) 0.0200(2) 0.02025(19) -0.00428(14) -0.00179(14) -0.00653(15)
Sn2 0.0282(2) 0.0188(2) 0.0217(2) -0.00247(14) -0.00461(15) -0.00718(16)
Fe1 0.0439(5) 0.0217(4) 0.0187(4) -0.0044(3) -0.0067(4) -0.0098(4)
Cl1 0.0483(12) 0.153(3) 0.0650(14) -0.0548(16) 0.0051(10) -0.0366(15)
Cl2 0.119(2) 0.0490(14) 0.099(2) 0.0063(13) 0.0100(18) 0.0051(15)
O1 0.026(2) 0.027(2) 0.024(2) -0.0123(16) -0.0012(16) -0.0093(17)
O2 0.035(2) 0.026(2) 0.029(2) -0.0056(17) -0.0024(18) -0.0122(18)
O3 0.035(2) 0.031(2) 0.026(2) -0.0104(17) -0.0075(18) -0.0116(19)
O4 0.035(3) 0.029(2) 0.042(3) -0.0083(19) -0.010(2) -0.0022(19)
N1 0.036(3) 0.026(3) 0.022(2) -0.0048(19) -0.002(2) -0.013(2)
N2 0.024(2) 0.027(3) 0.017(2) -0.0038(18) -0.0005(18) -0.006(2)
C1 0.052(4) 0.022(3) 0.018(3) 0.000(2) -0.005(3) -0.016(3)
C2 0.041(4) 0.023(3) 0.024(3) -0.004(2) -0.007(3) -0.010(3)
C3 0.024(3) 0.040(3) 0.019(3) -0.014(2) 0.003(2) -0.012(3)
C4 0.031(3) 0.033(3) 0.018(3) 0.001(2) -0.007(2) -0.016(3)
C5 0.036(3) 0.023(3) 0.027(3) -0.002(2) -0.007(3) -0.008(3)
C6 0.023(3) 0.046(4) 0.023(3) -0.016(3) 0.002(2) -0.012(3)
C7 0.024(3) 0.034(3) 0.017(3) -0.009(2) -0.001(2) -0.010(2)
C8 0.025(3) 0.037(3) 0.027(3) -0.014(3) -0.001(2) -0.004(3)
C9 0.023(3) 0.026(3) 0.023(3) -0.009(2) 0.004(2) -0.006(2)
C10 0.058(4) 0.025(3) 0.024(3) -0.007(2) -0.011(3) -0.006(3)
C11 0.048(4) 0.024(3) 0.024(3) -0.001(2) -0.010(3) -0.016(3)
C12 0.029(3) 0.018(3) 0.023(3) 0.000(2) -0.003(2) -0.006(2)
C13 0.023(3) 0.018(3) 0.023(3) -0.009(2) -0.001(2) -0.005(2)
C14 0.014(3) 0.015(3) 0.030(3) 0.000(2) -0.004(2) -0.002(2)
C15 0.028(3) 0.025(3) 0.028(3) -0.008(2) 0.004(2) -0.007(2)
C16 0.021(3) 0.018(3) 0.046(4) -0.004(2) -0.003(3) -0.006(2)
C17 0.023(3) 0.035(4) 0.065(5) -0.017(3) 0.006(3) -0.005(3)
C18 0.034(4) 0.051(4) 0.045(4) -0.021(3) 0.012(3) -0.012(3)
C19 0.026(3) 0.043(4) 0.033(3) -0.010(3) 0.001(3) -0.018(3)
C20 0.034(3) 0.020(3) 0.029(3) -0.003(2) -0.014(2) -0.007(2)
C21 0.041(4) 0.024(3) 0.038(3) 0.002(3) -0.008(3) -0.020(3)
C22 0.068(5) 0.032(4) 0.053(4) 0.011(3) -0.027(4) -0.029(4)
C23 0.075(6) 0.020(3) 0.060(5) 0.000(3) -0.042(4) -0.006(3)
C24 0.043(4) 0.038(4) 0.046(4) -0.013(3) -0.014(3) 0.008(3)
C25 0.029(3) 0.029(3) 0.037(3) -0.002(3) -0.009(3) -0.008(3)
C26 0.034(3) 0.015(3) 0.012(2) -0.0005(19) 0.000(2) -0.013(2)
C27 0.031(3) 0.040(4) 0.037(3) 0.000(3) -0.004(3) -0.018(3)
C28 0.040(4) 0.048(4) 0.051(4) 0.010(3) -0.018(3) -0.027(3)
C29 0.065(5) 0.035(4) 0.024(3) -0.004(3) -0.002(3) -0.028(3)
C30 0.055(4) 0.031(3) 0.032(3) 0.001(3) -0.011(3) -0.013(3)
C31 0.040(4) 0.029(3) 0.021(3) -0.002(2) 0.001(2) -0.011(3)
C32 0.028(3) 0.019(3) 0.033(3) -0.001(2) -0.006(2) -0.009(2)
C33 0.040(3) 0.022(3) 0.018(3) -0.003(2) -0.002(2) -0.010(3)
C34 0.047(4) 0.027(3) 0.025(3) -0.010(2) 0.010(3) -0.012(3)
C35 0.073(5) 0.023(3) 0.019(3) -0.006(2) 0.001(3) -0.015(3)
C36 0.059(4) 0.023(3) 0.031(3) 0.005(2) -0.029(3) -0.009(3)
C37 0.035(3) 0.026(3) 0.032(3) -0.006(2) -0.010(3) -0.008(3)
C38 0.065(5) 0.037(4) 0.028(3) -0.003(3) 0.009(3) -0.033(4)
C39 0.102(7) 0.038(4) 0.021(3) -0.004(3) 0.002(4) -0.032(4)
C40 0.094(6) 0.026(3) 0.029(3) 0.001(3) -0.028(4) -0.015(4)
C41 0.061(5) 0.023(3) 0.039(4) -0.001(3) -0.030(3) -0.006(3)
C42 0.055(4) 0.015(3) 0.026(3) 0.000(2) -0.009(3) -0.013(3)
C43 0.045(4) 0.017(3) 0.019(3) 0.001(2) -0.009(3) -0.005(3)
C44 0.026(3) 0.015(3) 0.030(3) -0.001(2) -0.002(2) -0.005(2)
C45 0.026(3) 0.038(4) 0.030(3) 0.000(3) 0.000(2) -0.012(3)
C46 0.046(4) 0.043(4) 0.039(4) 0.003(3) -0.010(3) -0.016(3)
C47 0.029(3) 0.025(3) 0.061(4) 0.000(3) -0.010(3) -0.007(3)
C48 0.025(3) 0.028(3) 0.063(5) 0.004(3) 0.005(3) -0.010(3)
C49 0.045(4) 0.027(3) 0.031(3) -0.009(3) 0.004(3) -0.019(3)
C50 0.028(3) 0.014(2) 0.014(2) -0.0034(19) -0.005(2) -0.003(2)
C51 0.026(3) 0.024(3) 0.018(3) -0.005(2) -0.001(2) -0.007(2)
C52 0.036(3) 0.023(3) 0.029(3) 0.000(2) -0.001(2) -0.017(3)
C53 0.037(3) 0.021(3) 0.027(3) -0.004(2) 0.004(3) -0.005(3)
C54 0.024(3) 0.026(3) 0.039(3) -0.008(3) -0.007(3) -0.002(2)
C55 0.028(3) 0.027(3) 0.025(3) -0.005(2) -0.004(2) -0.006(2)
C56 0.030(3) 0.028(3) 0.024(3) -0.006(2) -0.004(2) -0.008(3)
C57 0.024(3) 0.027(3) 0.033(3) -0.010(2) -0.001(2) -0.006(2)
C58 0.025(3) 0.036(4) 0.038(3) -0.012(3) 0.001(3) -0.006(3)
C59 0.044(4) 0.035(3) 0.027(3) 0.000(3) -0.008(3) -0.021(3)
C60 0.040(4) 0.023(3) 0.034(3) -0.006(2) -0.002(3) -0.009(3)
C61 0.032(3) 0.016(3) 0.029(3) -0.002(2) -0.002(2) -0.008(2)
C62 0.033(4) 0.058(5) 0.034(4) -0.006(3) -0.003(3) -0.011(3)

loop_
_atom_type_symbol
_atom_type_description
_atom_type_scat_dispersion_real
_atom_type_scat_dispersion_imag
_atom_type_scat_source
C C 0.0033 0.0016 'International Tables Vol C Tables 4.2.6.8 and 6.1.1.4'
H H 0.0000 0.0000 'International Tables Vol C Tables 4.2.6.8 and 6.1.1.4'
N N 0.0061 0.0033 'International Tables Vol C Tables 4.2.6.8 and 6.1.1.4'
O O 0.0106 0.0060 'International Tables Vol C Tables 4.2.6.8 and 6.1.1.4'
Sn Sn -0.6537 1.4246 'International Tables Vol C Tables 4.2.6.8 and 6.1.1.4'
Fe Fe 0.3463 0.8444 'International Tables Vol C Tables 4.2.6.8 and 6.1.1.4'
Cl Cl 0.1484 0.1585 'International Tables Vol C Tables 4.2.6.8 and 6.1.1.4'

loop_
_geom_angle_atom_site_label_1
_geom_angle_atom_site_label_2
_geom_angle_atom_site_label_3
_geom_angle
C20 Sn1 C26 129.5(2)
C20 Sn1 O1 95.17(18)
C26 Sn1 O1 97.37(17)
C20 Sn1 C14 115.4(2)
C26 Sn1 C14 113.5(2)
O1 Sn1 C14 89.56(18)
C20 Sn1 N2 84.54(18)
C26 Sn1 N2 83.33(17)
O1 Sn1 N2 179.26(14)
C14 Sn1 N2 89.95(18)
C50 Sn2 O3 97.19(17)
C50 Sn2 C56 126.9(2)
O3 Sn2 C56 96.47(19)
C50 Sn2 C44 116.5(2)
O3 Sn2 C44 89.89(19)
C56 Sn2 C44 114.6(2)
C42 Fe1 C37 148.8(3)
C42 Fe1 C41 41.3(2)
C37 Fe1 C41 168.3(2)
C42 Fe1 C33 168.7(3)
C37 Fe1 C33 41.4(2)
C41 Fe1 C33 129.5(3)
C42 Fe1 C38 41.1(3)
C37 Fe1 C38 115.7(3)
C41 Fe1 C38 69.0(3)
C33 Fe1 C38 149.0(3)
C42 Fe1 C35 108.9(2)
C37 Fe1 C35 68.0(3)
C41 Fe1 C35 118.1(3)
C33 Fe1 C35 68.2(2)
C38 Fe1 C35 130.1(3)
C42 Fe1 C34 129.8(3)
C37 Fe1 C34 69.2(3)
C41 Fe1 C34 108.4(3)
C33 Fe1 C34 41.0(2)
C38 Fe1 C34 168.7(2)
C35 Fe1 C34 40.5(3)
C42 Fe1 C39 69.0(3)
C37 Fe1 C39 107.3(3)
C41 Fe1 C39 68.7(3)
C33 Fe1 C39 116.2(3)
C38 Fe1 C39 40.8(3)
C35 Fe1 C39 168.0(3)
C34 Fe1 C39 149.6(3)
C42 Fe1 C40 68.2(2)
C37 Fe1 C40 129.7(3)
C41 Fe1 C40 40.4(3)
C33 Fe1 C40 108.8(2)
C38 Fe1 C40 67.5(3)
C35 Fe1 C40 151.3(3)
C34 Fe1 C40 118.1(3)
C39 Fe1 C40 39.9(3)
C42 Fe1 C36 116.2(2)
C37 Fe1 C36 40.9(2)
C41 Fe1 C36 149.9(3)
C33 Fe1 C36 69.1(2)
C38 Fe1 C36 107.7(3)
C35 Fe1 C36 40.1(3)
C34 Fe1 C36 68.7(3)
C39 Fe1 C36 129.3(3)
C40 Fe1 C36 167.9(3)
C32 O1 Sn1 111.9(3)
C43 O3 Sn2 117.0(4)
C1 N1 C5 115.7(5)
C11 N2 C12 116.8(5)
C11 N2 Sn1 123.3(4)
C12 N2 Sn1 118.7(3)
N1 C1 C2 124.3(5)
N1 C1 H1 117.8
C2 C1 H1 117.8
C1 C2 C3 120.0(6)
C1 C2 H2 120.0
C3 C2 H2 120.0
C4 C3 C2 116.3(5)
C4 C3 C6 122.9(5)
C2 C3 C6 120.8(6)
C5 C4 C3 119.7(5)
C5 C4 H4 120.1
C3 C4 H4 120.1
N1 C5 C4 123.9(5)
N1 C5 H5 118.1
C4 C5 H5 118.1
C3 C6 C7 114.3(5)
C3 C6 H6A 108.7
C7 C6 H6A 108.7
C3 C6 H6B 108.7
C7 C6 H6B 108.7
H6A C6 H6B 107.6
C8 C7 C6 111.0(4)
C8 C7 H7A 109.4
C6 C7 H7A 109.4
C8 C7 H7B 109.4
C6 C7 H7B 109.4
H7A C7 H7B 108.0
C9 C8 C7 115.1(5)
C9 C8 H8A 108.5
C7 C8 H8A 108.5
C9 C8 H8B 108.5
C7 C8 H8B 108.5
H8A C8 H8B 107.5
C10 C9 C13 116.6(5)
C10 C9 C8 121.6(5)
C13 C9 C8 121.7(5)
C9 C10 C11 119.5(5)
C9 C10 H10 120.2
C11 C10 H10 120.2
N2 C11 C10 123.8(5)
N2 C11 H11 118.1
C10 C11 H11 118.1
N2 C12 C13 122.9(5)
N2 C12 H12 118.5
C13 C12 H12 118.5
C12 C13 C9 120.3(5)
C12 C13 H13 119.9
C9 C13 H13 119.9
C15 C14 C19 117.4(5)
C15 C14 Sn1 119.4(4)
C19 C14 Sn1 123.2(4)
C16 C15 C14 119.5(5)
C16 C15 H15 120.3
C14 C15 H15 120.3
C17 C16 C15 123.0(6)
C17 C16 H16 118.5
C15 C16 H16 118.5
C16 C17 C18 118.7(6)
C16 C17 H17 120.7
C18 C17 H17 120.7
C17 C18 C19 120.7(6)
C17 C18 H18 119.7
C19 C18 H18 119.7
C18 C19 C14 120.8(6)
C18 C19 H19 119.6
C14 C19 H19 119.6
C21 C20 C25 118.0(5)
C21 C20 Sn1 119.9(5)
C25 C20 Sn1 122.0(4)
C20 C21 C22 121.3(6)
C20 C21 H21 119.4
C22 C21 H21 119.4
C23 C22 C21 119.6(6)
C23 C22 H22 120.2
C21 C22 H22 120.2
C24 C23 C22 119.9(6)
C24 C23 H23 120.0
C22 C23 H23 120.0
C23 C24 C25 120.7(7)
C23 C24 H24 119.6
C25 C24 H24 119.6
C24 C25 C20 120.5(6)
C24 C25 H25 119.8
C20 C25 H25 119.8
C27 C26 C31 117.0(5)
C27 C26 Sn1 124.6(4)
C31 C26 Sn1 118.4(4)
C28 C27 C26 121.2(6)
C28 C27 H27 119.4
C26 C27 H27 119.4
C27 C28 C29 121.5(6)
C27 C28 H28 119.2
C29 C28 H28 119.2
C30 C29 C28 119.2(6)
C30 C29 H29 120.4
C28 C29 H29 120.4
C29 C30 C31 118.5(6)
C29 C30 H30 120.8
C31 C30 H30 120.8
C26 C31 C30 122.6(6)
C26 C31 H31 118.7
C30 C31 H31 118.7
O2 C32 O1 123.7(5)
O2 C32 C33 120.2(5)
O1 C32 C33 116.1(5)
C34 C33 C37 107.7(5)
C34 C33 C32 125.5(6)
C37 C33 C32 126.5(5)
C34 C33 Fe1 69.9(3)
C37 C33 Fe1 69.0(3)
C32 C33 Fe1 121.9(4)
C35 C34 C33 106.9(6)
C35 C34 Fe1 69.7(4)
C33 C34 Fe1 69.1(3)
C35 C34 H34 126.5
C33 C34 H34 126.5
Fe1 C34 H34 126.5
C36 C35 C34 110.1(6)
C36 C35 Fe1 70.2(3)
C34 C35 Fe1 69.8(3)
C36 C35 H35 124.9
C34 C35 H35 124.9
Fe1 C35 H35 124.9
C35 C36 C37 107.2(5)
C35 C36 Fe1 69.7(3)
C37 C36 Fe1 68.6(3)
C35 C36 H36 126.4
C37 C36 H36 126.4
Fe1 C36 H36 126.4
C36 C37 C33 108.1(6)
C36 C37 Fe1 70.4(3)
C33 C37 Fe1 69.6(3)
C36 C37 H37 125.9
C33 C37 H37 125.9
Fe1 C37 H37 125.9
C39 C38 C42 108.2(7)
C39 C38 Fe1 69.9(4)
C42 C38 Fe1 68.9(3)
C39 C38 H38 125.9
C42 C38 H38 125.9
Fe1 C38 H38 125.9
C40 C39 C38 107.3(7)
C40 C39 Fe1 70.1(4)
C38 C39 Fe1 69.3(4)
C40 C39 H39 126.4
C38 C39 H39 126.4
Fe1 C39 H39 126.4
C39 C40 C41 110.0(6)
C39 C40 Fe1 70.0(4)
C41 C40 Fe1 69.1(3)
C39 C40 H40 124.9
C41 C40 H40 124.9
Fe1 C40 H40 124.9
C40 C41 C42 107.0(7)
C40 C41 Fe1 70.4(4)
C42 C41 Fe1 69.1(3)
C40 C41 H41 126.5
C42 C41 H41 126.5
Fe1 C41 H41 126.5
C38 C42 C41 107.5(6)
C38 C42 C43 126.1(6)
C41 C42 C43 126.3(6)
C38 C42 Fe1 70.0(3)
C41 C42 Fe1 69.6(3)
C43 C42 Fe1 123.2(4)
O4 C43 O3 125.0(5)
O4 C43 C42 122.0(6)
O3 C43 C42 113.0(5)
C45 C44 C49 118.7(5)
C45 C44 Sn2 121.9(4)
C49 C44 Sn2 119.3(4)
C44 C45 C46 120.4(6)
C44 C45 H45 119.8
C46 C45 H45 119.8
C47 C46 C45 121.4(6)
C47 C46 H46 119.3
C45 C46 H46 119.3
C48 C47 C46 117.5(6)
C48 C47 H47 121.3
C46 C47 H47 121.3
C47 C48 C49 123.7(7)
C47 C48 H48 118.2
C49 C48 H48 118.2
C44 C49 C48 118.3(6)
C44 C49 H49 120.8
C48 C49 H49 120.8
C55 C50 C51 117.6(5)
C55 C50 Sn2 123.2(4)
C51 C50 Sn2 119.2(4)
C52 C51 C50 121.9(5)
C52 C51 H51 119.1
C50 C51 H51 119.1
C51 C52 C53 119.2(5)
C51 C52 H52 120.4
C53 C52 H52 120.4
C54 C53 C52 120.3(5)
C54 C53 H53 119.8
C52 C53 H53 119.8
C53 C54 C55 119.8(5)
C53 C54 H54 120.1
C55 C54 H54 120.1
C54 C55 C50 121.2(5)
C54 C55 H55 119.4
C50 C55 H55 119.4
C61 C56 C57 118.0(5)
C61 C56 Sn2 118.2(4)
C57 C56 Sn2 123.8(4)
C58 C57 C56 120.2(6)
C58 C57 H57 119.9
C56 C57 H57 119.9
C57 C58 C59 121.1(6)
C57 C58 H58 119.4
C59 C58 H58 119.4
C60 C59 C58 119.0(6)
C60 C59 H59 120.5
C58 C59 H59 120.5
C59 C60 C61 120.0(6)
C59 C60 H60 120.0
C61 C60 H60 120.0
C56 C61 C60 121.7(6)
C56 C61 H61 119.2
C60 C61 H61 119.2
Cl2 C62 Cl1 114.0(4)
Cl2 C62 H62A 108.8
Cl1 C62 H62A 108.8
Cl2 C62 H62B 108.8
Cl1 C62 H62B 108.8
H62A C62 H62B 107.6

loop_
_geom_bond_atom_site_label_1
_geom_bond_atom_site_label_2
_geom_bond_distance
Sn1 C20 2.114(6)
Sn1 C26 2.122(5)
Sn1 O1 2.135(4)
Sn1 C14 2.137(5)
Sn1 N2 2.598(4)
Sn2 C50 2.105(5)
Sn2 O3 2.107(4)
Sn2 C56 2.130(6)
Sn2 C44 2.146(6)
Fe1 C42 2.025(6)
Fe1 C37 2.027(6)
Fe1 C41 2.033(6)
Fe1 C33 2.035(6)
Fe1 C38 2.039(6)
Fe1 C35 2.045(6)
Fe1 C34 2.047(6)
Fe1 C39 2.048(7)
Fe1 C40 2.050(6)
Fe1 C36 2.051(5)
Cl1 C62 1.750(7)
Cl2 C62 1.725(8)
O1 C32 1.295(7)
O2 C32 1.237(7)
O3 C43 1.313(7)
O4 C43 1.216(7)
N1 C1 1.329(7)
N1 C5 1.342(7)
N2 C11 1.330(7)
N2 C12 1.344(7)
C1 C2 1.371(8)
C1 H1 0.9300
C2 C3 1.387(8)
C2 H2 0.9300
C3 C4 1.386(8)
C3 C6 1.497(7)
C4 C5 1.379(8)
C4 H4 0.9300
C5 H5 0.9300
C6 C7 1.544(7)
C6 H6A 0.9700
C6 H6B 0.9700
C7 C8 1.536(7)
C7 H7A 0.9700
C7 H7B 0.9700
C8 C9 1.495(8)
C8 H8A 0.9700
C8 H8B 0.9700
C9 C10 1.382(8)
C9 C13 1.396(7)
C10 C11 1.391(8)
C10 H10 0.9300
C11 H11 0.9300
C12 C13 1.378(7)
C12 H12 0.9300
C13 H13 0.9300
C14 C15 1.391(8)
C14 C19 1.419(8)
C15 C16 1.380(8)
C15 H15 0.9300
C16 C17 1.351(9)
C16 H16 0.9300
C17 C18 1.373(10)
C17 H17 0.9300
C18 C19 1.376(9)
C18 H18 0.9300
C19 H19 0.9300
C20 C21 1.377(8)
C20 C25 1.416(8)
C21 C22 1.396(9)
C21 H21 0.9300
C22 C23 1.389(11)
C22 H22 0.9300
C23 C24 1.370(11)
C23 H23 0.9300
C24 C25 1.378(9)
C24 H24 0.9300
C25 H25 0.9300
C26 C27 1.367(8)
C26 C31 1.388(8)
C27 C28 1.364(9)
C27 H27 0.9300
C28 C29 1.374(10)
C28 H28 0.9300
C29 C30 1.371(10)
C29 H29 0.9300
C30 C31 1.389(8)
C30 H30 0.9300
C31 H31 0.9300
C32 C33 1.477(8)
C33 C34 1.429(8)
C33 C37 1.435(8)
C34 C35 1.417(9)
C34 H34 0.9800
C35 C36 1.404(10)
C35 H35 0.9800
C36 C37 1.426(8)
C36 H36 0.9800
C37 H37 0.9800
C38 C39 1.424(9)
C38 C42 1.426(9)
C38 H38 0.9800
C39 C40 1.399(12)
C39 H39 0.9800
C40 C41 1.410(10)
C40 H40 0.9800
C41 C42 1.432(9)
C41 H41 0.9800
C42 C43 1.494(8)
C44 C45 1.386(8)
C44 C49 1.394(8)
C45 C46 1.386(9)
C45 H45 0.9300
C46 C47 1.378(10)
C46 H46 0.9300
C47 C48 1.349(10)
C47 H47 0.9300
C48 C49 1.394(9)
C48 H48 0.9300
C49 H49 0.9300
C50 C55 1.389(8)
C50 C51 1.393(7)
C51 C52 1.384(8)
C51 H51 0.9300
C52 C53 1.384(8)
C52 H52 0.9300
C53 C54 1.379(8)
C53 H53 0.9300
C54 C55 1.388(8)
C54 H54 0.9300
C55 H55 0.9300
C56 C61 1.380(8)
C56 C57 1.398(8)
C57 C58 1.374(8)
C57 H57 0.9300
C58 C59 1.385(9)
C58 H58 0.9300
C59 C60 1.376(9)
C59 H59 0.9300
C60 C61 1.381(8)
C60 H60 0.9300
C61 H61 0.9300
C62 H62A 0.9700
C62 H62B 0.9700

loop_
_geom_torsion_atom_site_label_1
_geom_torsion_atom_site_label_2
_geom_torsion_atom_site_label_3
_geom_torsion_atom_site_label_4
_geom_torsion
C20 Sn1 O1 C32 62.8(4)
C26 Sn1 O1 C32 -68.1(4)
C14 Sn1 O1 C32 178.3(4)
N2 Sn1 O1 C32 130(12)
C50 Sn2 O3 C43 -66.4(4)
C56 Sn2 O3 C43 62.1(4)
C44 Sn2 O3 C43 176.8(4)
C20 Sn1 N2 C11 16.1(5)
C26 Sn1 N2 C11 146.9(5)
O1 Sn1 N2 C11 -51(12)
C14 Sn1 N2 C11 -99.4(5)
C20 Sn1 N2 C12 -151.2(4)
C26 Sn1 N2 C12 -20.4(4)
O1 Sn1 N2 C12 142(12)
C14 Sn1 N2 C12 93.3(4)
C5 N1 C1 C2 -2.9(9)
N1 C1 C2 C3 1.2(10)
C1 C2 C3 C4 1.9(9)
C1 C2 C3 C6 -175.7(5)
C2 C3 C4 C5 -3.1(8)
C6 C3 C4 C5 174.4(5)
C1 N1 C5 C4 1.5(9)
C3 C4 C5 N1 1.4(9)
C4 C3 C6 C7 76.0(7)
C2 C3 C6 C7 -106.7(6)
C3 C6 C7 C8 179.1(5)
C6 C7 C8 C9 -179.8(5)
C7 C8 C9 C10 100.0(7)
C7 C8 C9 C13 -82.5(7)
C13 C9 C10 C11 -2.1(9)
C8 C9 C10 C11 175.6(6)
C12 N2 C11 C10 2.3(9)
Sn1 N2 C11 C10 -165.2(5)
C9 C10 C11 N2 0.0(10)
C11 N2 C12 C13 -2.5(8)
Sn1 N2 C12 C13 165.6(4)
N2 C12 C13 C9 0.4(9)
C10 C9 C13 C12 2.0(8)
C8 C9 C13 C12 -175.7(5)
C20 Sn1 C14 C15 112.2(4)
C26 Sn1 C14 C15 -81.2(5)
O1 Sn1 C14 C15 16.7(4)
N2 Sn1 C14 C15 -163.9(4)
C20 Sn1 C14 C19 -70.4(5)
C26 Sn1 C14 C19 96.2(5)
O1 Sn1 C14 C19 -165.9(5)
N2 Sn1 C14 C19 13.5(5)
C19 C14 C15 C16 0.1(8)
Sn1 C14 C15 C16 177.6(4)
C14 C15 C16 C17 -0.3(9)
C15 C16 C17 C18 0.9(10)
C16 C17 C18 C19 -1.2(10)
C17 C18 C19 C14 1.0(10)
C15 C14 C19 C18 -0.4(9)
Sn1 C14 C19 C18 -177.8(5)
C26 Sn1 C20 C21 -165.7(4)
O1 Sn1 C20 C21 90.3(5)
C14 Sn1 C20 C21 -1.7(5)
N2 Sn1 C20 C21 -89.0(5)
C26 Sn1 C20 C25 18.1(6)
O1 Sn1 C20 C25 -85.9(5)
C14 Sn1 C20 C25 -177.9(4)
N2 Sn1 C20 C25 94.8(5)
C25 C20 C21 C22 0.2(9)
Sn1 C20 C21 C22 -176.1(5)
C20 C21 C22 C23 0.4(10)
C21 C22 C23 C24 -0.5(10)
C22 C23 C24 C25 -0.1(10)
C23 C24 C25 C20 0.8(10)
C21 C20 C25 C24 -0.9(9)
Sn1 C20 C25 C24 175.4(5)
C20 Sn1 C26 C27 8.4(6)
O1 Sn1 C26 C27 111.3(5)
C14 Sn1 C26 C27 -155.9(5)
N2 Sn1 C26 C27 -68.9(5)
C20 Sn1 C26 C31 -172.1(4)
O1 Sn1 C26 C31 -69.1(4)
C14 Sn1 C26 C31 23.6(5)
N2 Sn1 C26 C31 110.7(4)
C31 C26 C27 C28 -0.1(9)
Sn1 C26 C27 C28 179.5(5)
C26 C27 C28 C29 1.3(11)
C27 C28 C29 C30 -2.1(11)
C28 C29 C30 C31 1.7(10)
C27 C26 C31 C30 -0.3(8)
Sn1 C26 C31 C30 -179.9(5)
C29 C30 C31 C26 -0.5(9)
Sn1 O1 C32 O2 8.1(7)
Sn1 O1 C32 C33 -171.3(4)
O2 C32 C33 C34 -6.1(9)
O1 C32 C33 C34 173.4(5)
O2 C32 C33 C37 -179.4(5)
O1 C32 C33 C37 0.1(8)
O2 C32 C33 Fe1 -93.1(6)
O1 C32 C33 Fe1 86.3(6)
C42 Fe1 C33 C34 -38.7(13)
C37 Fe1 C33 C34 119.1(5)
C41 Fe1 C33 C34 -71.0(5)
C38 Fe1 C33 C34 171.0(5)
C35 Fe1 C33 C34 38.1(4)
C39 Fe1 C33 C34 -154.1(4)
C40 Fe1 C33 C34 -111.5(4)
C36 Fe1 C33 C34 81.2(4)
C42 Fe1 C33 C37 -157.8(11)
C41 Fe1 C33 C37 169.8(4)
C38 Fe1 C33 C37 51.9(6)
C35 Fe1 C33 C37 -81.1(4)
C34 Fe1 C33 C37 -119.1(5)
C39 Fe1 C33 C37 86.7(4)
C40 Fe1 C33 C37 129.4(4)
C36 Fe1 C33 C37 -37.9(4)
C42 Fe1 C33 C32 81.4(13)
C37 Fe1 C33 C32 -120.8(6)
C41 Fe1 C33 C32 49.1(6)
C38 Fe1 C33 C32 -68.9(7)
C35 Fe1 C33 C32 158.2(6)
C34 Fe1 C33 C32 120.1(7)
C39 Fe1 C33 C32 -34.0(6)
C40 Fe1 C33 C32 8.6(6)
C36 Fe1 C33 C32 -158.7(6)
C37 C33 C34 C35 -0.8(6)
C32 C33 C34 C35 -175.2(5)
Fe1 C33 C34 C35 -59.7(4)
C37 C33 C34 Fe1 58.9(4)
C32 C33 C34 Fe1 -115.5(6)
C42 Fe1 C34 C35 -70.9(5)
C37 Fe1 C34 C35 80.1(4)
C41 Fe1 C34 C35 -112.0(4)
C33 Fe1 C34 C35 118.3(5)
C38 Fe1 C34 C35 -37.5(16)
C39 Fe1 C34 C35 169.0(6)
C40 Fe1 C34 C35 -155.0(4)
C36 Fe1 C34 C35 36.1(4)
C42 Fe1 C34 C33 170.8(3)
C37 Fe1 C34 C33 -38.2(3)
C41 Fe1 C34 C33 129.7(4)
C38 Fe1 C34 C33 -155.8(14)
C35 Fe1 C34 C33 -118.3(5)
C39 Fe1 C34 C33 50.7(8)
C40 Fe1 C34 C33 86.8(4)
C36 Fe1 C34 C33 -82.2(4)
C33 C34 C35 C36 0.6(7)
Fe1 C34 C35 C36 -58.7(4)
C33 C34 C35 Fe1 59.3(4)
C42 Fe1 C35 C36 -108.6(4)
C37 Fe1 C35 C36 38.3(4)
C41 Fe1 C35 C36 -152.8(4)
C33 Fe1 C35 C36 83.0(4)
C38 Fe1 C35 C36 -67.5(5)
C34 Fe1 C35 C36 121.5(5)
C39 Fe1 C35 C36 -30.7(15)
C40 Fe1 C35 C36 172.5(5)
C42 Fe1 C35 C34 129.9(4)
C37 Fe1 C35 C34 -83.2(4)
C41 Fe1 C35 C34 85.7(4)
C33 Fe1 C35 C34 -38.5(4)
C38 Fe1 C35 C34 171.0(4)
C39 Fe1 C35 C34 -152.2(13)
C40 Fe1 C35 C34 51.1(7)
C36 Fe1 C35 C34 -121.5(5)
C34 C35 C36 C37 -0.2(7)
Fe1 C35 C36 C37 -58.6(4)
C34 C35 C36 Fe1 58.5(4)
C42 Fe1 C36 C35 88.6(4)
C37 Fe1 C36 C35 -118.8(5)
C41 Fe1 C36 C35 53.7(7)
C33 Fe1 C36 C35 -80.6(4)
C38 Fe1 C36 C35 132.1(4)
C34 Fe1 C36 C35 -36.5(4)
C39 Fe1 C36 C35 172.1(4)
C40 Fe1 C36 C35 -162.8(12)
C42 Fe1 C36 C37 -152.6(4)
C41 Fe1 C36 C37 172.5(5)
C33 Fe1 C36 C37 38.3(4)
C38 Fe1 C36 C37 -109.0(4)
C35 Fe1 C36 C37 118.8(5)
C34 Fe1 C36 C37 82.3(4)
C39 Fe1 C36 C37 -69.0(5)
C40 Fe1 C36 C37 -43.9(14)
C35 C36 C37 C33 -0.4(7)
Fe1 C36 C37 C33 -59.7(4)
C35 C36 C37 Fe1 59.3(4)
C34 C33 C37 C36 0.7(7)
C32 C33 C37 C36 175.0(5)
Fe1 C33 C37 C36 60.2(4)
C34 C33 C37 Fe1 -59.5(4)
C32 C33 C37 Fe1 114.8(6)
C42 Fe1 C37 C36 52.9(6)
C41 Fe1 C37 C36 -161.2(13)
C33 Fe1 C37 C36 -118.9(5)
C38 Fe1 C37 C36 87.8(4)
C35 Fe1 C37 C36 -37.5(4)
C34 Fe1 C37 C36 -81.1(4)
C39 Fe1 C37 C36 130.8(4)
C40 Fe1 C37 C36 169.1(4)
C42 Fe1 C37 C33 171.8(4)
C41 Fe1 C37 C33 -42.2(15)
C38 Fe1 C37 C33 -153.3(3)
C35 Fe1 C37 C33 81.5(4)
C34 Fe1 C37 C33 37.8(3)
C39 Fe1 C37 C33 -110.2(4)
C40 Fe1 C37 C33 -72.0(5)
C36 Fe1 C37 C33 118.9(5)
C42 Fe1 C38 C39 -119.8(6)
C37 Fe1 C38 C39 87.0(5)
C41 Fe1 C38 C39 -81.3(5)
C33 Fe1 C38 C39 51.7(7)
C35 Fe1 C38 C39 169.1(5)
C34 Fe1 C38 C39 -159.8(14)
C40 Fe1 C38 C39 -37.7(5)
C36 Fe1 C38 C39 130.4(5)
C37 Fe1 C38 C42 -153.2(4)
C41 Fe1 C38 C42 38.5(4)
C33 Fe1 C38 C42 171.5(4)
C35 Fe1 C38 C42 -71.1(5)
C34 Fe1 C38 C42 -40.0(16)
C39 Fe1 C38 C42 119.8(6)
C40 Fe1 C38 C42 82.1(4)
C36 Fe1 C38 C42 -109.8(4)
C42 C38 C39 C40 1.6(7)
Fe1 C38 C39 C40 60.1(5)
C42 C38 C39 Fe1 -58.5(4)
C42 Fe1 C39 C40 -80.7(4)
C37 Fe1 C39 C40 132.2(4)
C41 Fe1 C39 C40 -36.2(4)
C33 Fe1 C39 C40 88.4(5)
C38 Fe1 C39 C40 -118.3(7)
C35 Fe1 C39 C40 -162.8(12)
C34 Fe1 C39 C40 54.0(8)
C36 Fe1 C39 C40 172.0(4)
C42 Fe1 C39 C38 37.6(4)
C37 Fe1 C39 C38 -109.5(5)
C41 Fe1 C39 C38 82.1(5)
C33 Fe1 C39 C38 -153.3(4)
C35 Fe1 C39 C38 -44.5(16)
C34 Fe1 C39 C38 172.3(5)
C40 Fe1 C39 C38 118.3(7)
C36 Fe1 C39 C38 -69.7(6)
C38 C39 C40 C41 -2.0(8)
Fe1 C39 C40 C41 57.6(5)
C38 C39 C40 Fe1 -59.6(4)
C42 Fe1 C40 C39 83.0(4)
C37 Fe1 C40 C39 -67.0(5)
C41 Fe1 C40 C39 121.9(6)
C33 Fe1 C40 C39 -108.6(4)
C38 Fe1 C40 C39 38.5(4)
C35 Fe1 C40 C39 172.7(5)
C34 Fe1 C40 C39 -152.4(4)
C36 Fe1 C40 C39 -30.8(14)
C42 Fe1 C40 C41 -39.0(4)
C37 Fe1 C40 C41 171.1(4)
C33 Fe1 C40 C41 129.5(4)
C38 Fe1 C40 C41 -83.5(5)
C35 Fe1 C40 C41 50.8(7)
C34 Fe1 C40 C41 85.7(5)
C39 Fe1 C40 C41 -121.9(6)
C36 Fe1 C40 C41 -152.7(11)
C39 C40 C41 C42 1.6(7)
Fe1 C40 C41 C42 59.7(4)
C39 C40 C41 Fe1 -58.1(5)
C42 Fe1 C41 C40 117.9(6)
C37 Fe1 C41 C40 -36.1(16)
C33 Fe1 C41 C40 -71.2(6)
C38 Fe1 C41 C40 79.7(5)
C35 Fe1 C41 C40 -155.1(5)
C34 Fe1 C41 C40 -112.0(5)
C39 Fe1 C41 C40 35.8(4)
C36 Fe1 C41 C40 168.9(6)
C37 Fe1 C41 C42 -154.0(13)
C33 Fe1 C41 C42 170.9(4)
C38 Fe1 C41 C42 -38.2(4)
C35 Fe1 C41 C42 87.0(4)
C34 Fe1 C41 C42 130.1(4)
C39 Fe1 C41 C42 -82.1(4)
C40 Fe1 C41 C42 -117.9(6)
C36 Fe1 C41 C42 51.0(8)
C39 C38 C42 C41 -0.7(7)
Fe1 C38 C42 C41 -59.8(4)
C39 C38 C42 C43 176.2(5)
Fe1 C38 C42 C43 117.1(6)
C39 C38 C42 Fe1 59.1(4)
C40 C41 C42 C38 -0.6(7)
Fe1 C41 C42 C38 60.0(4)
C40 C41 C42 C43 -177.4(5)
Fe1 C41 C42 C43 -116.9(6)
C40 C41 C42 Fe1 -60.6(4)
C37 Fe1 C42 C38 51.6(6)
C41 Fe1 C42 C38 -118.5(5)
C33 Fe1 C42 C38 -157.1(11)
C35 Fe1 C42 C38 130.1(4)
C34 Fe1 C42 C38 170.6(4)
C39 Fe1 C42 C38 -37.4(4)
C40 Fe1 C42 C38 -80.4(4)
C36 Fe1 C42 C38 87.3(4)
C37 Fe1 C42 C41 170.1(5)
C33 Fe1 C42 C41 -38.7(13)
C38 Fe1 C42 C41 118.5(5)
C35 Fe1 C42 C41 -111.4(4)
C34 Fe1 C42 C41 -71.0(5)
C39 Fe1 C42 C41 81.1(5)
C40 Fe1 C42 C41 38.1(4)
C36 Fe1 C42 C41 -154.3(4)
C37 Fe1 C42 C43 -69.1(8)
C41 Fe1 C42 C43 120.8(7)
C33 Fe1 C42 C43 82.1(13)
C38 Fe1 C42 C43 -120.7(7)
C35 Fe1 C42 C43 9.4(6)
C34 Fe1 C42 C43 49.9(7)
C39 Fe1 C42 C43 -158.1(6)
C40 Fe1 C42 C43 158.9(6)
C36 Fe1 C42 C43 -33.5(6)
Sn2 O3 C43 O4 -0.6(7)
Sn2 O3 C43 C42 179.7(3)
C38 C42 C43 O4 175.0(6)
C41 C42 C43 O4 -8.7(9)
Fe1 C42 C43 O4 -96.7(6)
C38 C42 C43 O3 -5.3(8)
C41 C42 C43 O3 171.0(5)
Fe1 C42 C43 O3 83.0(6)
C50 Sn2 C44 C45 108.8(5)
O3 Sn2 C44 C45 -153.2(5)
C56 Sn2 C44 C45 -56.1(5)
C50 Sn2 C44 C49 -74.8(5)
O3 Sn2 C44 C49 23.1(4)
C56 Sn2 C44 C49 120.2(4)
C49 C44 C45 C46 0.3(9)
Sn2 C44 C45 C46 176.7(5)
C44 C45 C46 C47 0.5(10)
C45 C46 C47 C48 0.1(10)
C46 C47 C48 C49 -1.7(10)
C45 C44 C49 C48 -1.8(8)
Sn2 C44 C49 C48 -178.2(4)
C47 C48 C49 C44 2.5(9)
O3 Sn2 C50 C55 83.9(4)
C56 Sn2 C50 C55 -19.8(5)
C44 Sn2 C50 C55 177.3(4)
O3 Sn2 C50 C51 -95.7(4)
C56 Sn2 C50 C51 160.6(4)
C44 Sn2 C50 C51 -2.2(5)
C55 C50 C51 C52 0.1(8)
Sn2 C50 C51 C52 179.7(4)
C50 C51 C52 C53 0.6(8)
C51 C52 C53 C54 -1.0(9)
C52 C53 C54 C55 0.8(9)
C53 C54 C55 C50 -0.1(9)
C51 C50 C55 C54 -0.3(8)
Sn2 C50 C55 C54 -179.9(4)
C50 Sn2 C56 C61 152.6(4)
O3 Sn2 C56 C61 48.6(5)
C44 Sn2 C56 C61 -44.3(5)
C50 Sn2 C56 C57 -26.7(6)
O3 Sn2 C56 C57 -130.7(5)
C44 Sn2 C56 C57 136.4(5)
C61 C56 C57 C58 -0.2(8)
Sn2 C56 C57 C58 179.1(4)
C56 C57 C58 C59 -0.7(9)
C57 C58 C59 C60 1.0(9)
C58 C59 C60 C61 -0.5(9)
C57 C56 C61 C60 0.7(9)
Sn2 C56 C61 C60 -178.7(4)
C59 C60 C61 C56 -0.3(9)
